data_7247393
loop_
_publ_author_name
'Mensah, Abraham'
'Chen, Wei-Min'
'Kweku, Ennin Vendish'
'Liu, Peng-Lai'
'Shao, Juan-Juan'
'Wang, Fang-Ming'
'Chen, Li-Zhuang'

_publ_section_title
;
 Realizing luminescent from cuprous iodide complexes with high quantum
 yields by introducing planar aromatic groups and modification with
 halogen atoms on the ligand
;
_journal_issue 40
_journal_name_full CrystEngComm
_journal_page_first 5722
_journal_page_last 5729
_journal_paper_doi 10.1039/D3CE00815K
_journal_volume 25
_journal_year 2023
_chemical_formula_moiety 'C28 H42 Cu3 I5 N4'
_chemical_formula_sum 'C28 H42 Cu3 I5 N4'
_chemical_formula_weight 1259.77
_space_group_crystal_system triclinic
_space_group_IT_number 2
_space_group_name_Hall '-P 1'
_space_group_name_H-M_alt 'P -1'
_atom_sites_solution_hydrogens geom
_atom_sites_solution_primary direct
_audit_creation_date 2022-10-10
_audit_creation_method
;
Olex2 1.2
(compiled 2017.03.28 svn.r3405 for OlexSys, GUI svn.r5337)
;
_audit_update_record
;
2022-12-14 deposited with the CCDC.	2023-09-11 downloaded from the CCDC.
;
_cell_angle_alpha 86.956(3)
_cell_angle_beta 83.873(3)
_cell_angle_gamma 88.591(2)
_cell_formula_units_Z 2
_cell_length_a 10.1442(5)
_cell_length_b 10.9745(6)
_cell_length_c 17.6401(9)
_cell_measurement_reflns_used 9697
_cell_measurement_temperature 296.15
_cell_measurement_theta_max 26.88
_cell_measurement_theta_min 2.33
_cell_volume 1949.50(18)
_computing_cell_refinement 'SAINT V8.18C (?, 2016)'
_computing_data_reduction 'SAINT V8.18C (?, 2016)'
_computing_molecular_graphics 'Olex2 (Dolomanov et al., 2009)'
_computing_publication_material 'Olex2 (Dolomanov et al., 2009)'
_computing_structure_refinement 'ShelXL (Sheldrick, 2015)'
_computing_structure_solution 'SIR2004 (Burla et al., 2007)'
_diffrn_ambient_temperature 296.15
_diffrn_measured_fraction_theta_full 0.991
_diffrn_measured_fraction_theta_max 0.991
_diffrn_measurement_device_type 'Bruker APEX-II CCD'
_diffrn_measurement_method '\f and \w scans'
_diffrn_radiation_monochromator graphite
_diffrn_radiation_type MoK\a
_diffrn_radiation_wavelength 0.71073
_diffrn_reflns_av_R_equivalents 0.1393
_diffrn_reflns_av_unetI/netI 0.0802
_diffrn_reflns_Laue_measured_fraction_full 0.991
_diffrn_reflns_Laue_measured_fraction_max 0.991
_diffrn_reflns_limit_h_max 11
_diffrn_reflns_limit_h_min -11
_diffrn_reflns_limit_k_max 12
_diffrn_reflns_limit_k_min -12
_diffrn_reflns_limit_l_max 20
_diffrn_reflns_limit_l_min -20
_diffrn_reflns_number 22324
_diffrn_reflns_point_group_measured_fraction_full 0.991
_diffrn_reflns_point_group_measured_fraction_max 0.991
_diffrn_reflns_theta_full 24.405
_diffrn_reflns_theta_max 24.405
_diffrn_reflns_theta_min 1.859
_diffrn_standards_number 0
_exptl_absorpt_coefficient_mu 5.603
_exptl_absorpt_correction_type none
_exptl_crystal_colour 'metallic colourless'
_exptl_crystal_colour_lustre metallic
_exptl_crystal_colour_primary colourless
_exptl_crystal_density_diffrn 2.146
_exptl_crystal_description needle
_exptl_crystal_F_000 1180
_refine_diff_density_max 9.820
_refine_diff_density_min -2.030
_refine_diff_density_rms 0.354
_refine_ls_extinction_method none
_refine_ls_goodness_of_fit_ref 1.085
_refine_ls_hydrogen_treatment constr
_refine_ls_matrix_type full
_refine_ls_number_parameters 363
_refine_ls_number_reflns 6377
_refine_ls_number_restraints 0
_refine_ls_restrained_S_all 1.085
_refine_ls_R_factor_all 0.0970
_refine_ls_R_factor_gt 0.0817
_refine_ls_shift/su_max 0.001
_refine_ls_shift/su_mean 0.000
_refine_ls_structure_factor_coef Fsqd
_refine_ls_weighting_details 'w=1/[\s^2^(Fo^2^)+(0.1554P)^2^+14.8653P] where P=(Fo^2^+2Fc^2^)/3'
_refine_ls_weighting_scheme calc
_refine_ls_wR_factor_gt 0.2356
_refine_ls_wR_factor_ref 0.2512
_reflns_Friedel_coverage 0.000
_reflns_number_gt 4943
_reflns_number_total 6377
_reflns_threshold_expression 'I > 2\s(I)'
_cod_data_source_file d3ce00815k2.cif
_cod_data_source_block 11
_cod_depositor_comments 'Adding full bibliography for 7247393--7247397.cif.'
_cod_database_code 7247393
_shelx_shelxl_version_number 2016/6
_shelx_space_group_comment
;
The symmetry employed for this shelxl refinement is uniquely defined
by the following loop, which should always be used as a source of
symmetry information in preference to the above space-group names.
They are only intended as comments.
;
_olex2_refinement_description
;
1. Fixed Uiso
 At 1.2 times of:
  All C(H) groups, All C(H,H) groups
 At 1.5 times of:
  All C(H,H,H) groups
2.a Secondary CH2 refined with riding coordinates:
 C4(H4A,H4B), C5(H5A,H5B), C9(H9A,H9B), C10(H10A,H10B), C13(H13A,H13B),
 C16(H16A,H16B), C20(H20A,H20B), C24(H24A,H24B), C38(H38A,H38B), C51(H51A,H51B),
  C2(H2A,H2B), C3(H3A,H3B), C6(H6A,H6B), C19(H19A,H19B)
2.b Aromatic/amide H refined with riding coordinates:
 C7(H7), C14(H14), C15(H15), C27(H27), C1(H1), C17(H17), C21(H21), C1AA(H1AA)
2.c Idealised Me refined as rotating group:
 C0AA(H0AA,H0AB,H0AC), C2AA(H2AA,H2AB,H2AC)
;
_olex2_submission_special_instructions 'No special instructions were received'

loop_
_space_group_symop_operation_xyz
'x, y, z'
'-x, -y, -z'

loop_
_atom_site_label
_atom_site_type_symbol
_atom_site_fract_x
_atom_site_fract_y
_atom_site_fract_z
_atom_site_U_iso_or_equiv
_atom_site_adp_type
_atom_site_occupancy
_atom_site_site_symmetry_order
_atom_site_calc_flag
_atom_site_refinement_flags_posn
_atom_site_refinement_flags_adp
_atom_site_refinement_flags_occupancy
_atom_site_disorder_assembly
_atom_site_disorder_group
I0AA I 0.75538(9) 0.24716(9) 0.21104(5) 0.0410(3) Uani 1 1 d . . . . .
I2 I 0.54366(9) -0.05165(9) 0.35438(6) 0.0445(3) Uani 1 1 d . . . . .
I3 I 0.98767(10) -0.03492(10) 0.30588(6) 0.0509(3) Uani 1 1 d . . . . .
I5 I 0.72454(14) -0.10380(11) 0.11544(6) 0.0607(3) Uani 1 1 d . . . . .
I6 I 0.80268(14) -0.37313(10) 0.30852(7) 0.0624(3) Uani 1 1 d . . . . .
Cu7 Cu 0.75955(19) 0.08235(18) 0.32616(11) 0.0455(5) Uani 1 1 d . . . . .
Cu8 Cu 0.61311(19) 0.04504(18) 0.21507(11) 0.0466(5) Uani 1 1 d . . . . .
Cu9 Cu 0.7829(3) -0.1439(2) 0.25471(14) 0.0814(8) Uani 1 1 d . . . . .
N2 N 0.2291(11) 0.2302(10) 0.1244(7) 0.036(3) Uani 1 1 d . . . . .
N3 N 0.7906(10) 0.3371(10) 0.5292(6) 0.030(2) Uani 1 1 d . . . . .
C4 C 0.8130(14) 0.4213(12) 0.5929(8) 0.037(3) Uani 1 1 d . . . . .
H4A H 0.901245 0.404354 0.607652 0.044 Uiso 1 1 calc R . . . .
H4B H 0.811557 0.504777 0.571914 0.044 Uiso 1 1 calc R . . . .
C5 C 0.6597(14) 0.3547(15) 0.5027(9) 0.045(4) Uani 1 1 d . . . . .
H5A H 0.646606 0.439542 0.486293 0.054 Uiso 1 1 calc R . . . .
H5B H 0.591588 0.333869 0.543853 0.054 Uiso 1 1 calc R . . . .
N6 N 0.4319(12) 0.1210(10) 0.1748(6) 0.037(3) Uani 1 1 d . . . . .
C7 C 0.7434(19) 0.3368(16) 0.7264(10) 0.058(5) Uani 1 1 d . . . . .
H7 H 0.818789 0.286570 0.723440 0.069 Uiso 1 1 calc R . . . .
N8 N 0.7696(11) 0.1982(10) 0.4194(7) 0.038(3) Uani 1 1 d . . . . .
C9 C 0.3554(13) 0.2644(13) 0.0744(8) 0.036(3) Uani 1 1 d . . . . .
H9A H 0.346255 0.248743 0.021652 0.043 Uiso 1 1 calc R . . . .
H9B H 0.372074 0.350523 0.077513 0.043 Uiso 1 1 calc R . . . .
C10 C 0.788(2) 0.1254(14) 0.4912(9) 0.056(5) Uani 1 1 d . . . . .
H10A H 0.863013 0.069654 0.482110 0.068 Uiso 1 1 calc R . . . .
H10B H 0.709749 0.077103 0.506177 0.068 Uiso 1 1 calc R . . . .
C11 C 0.7174(15) 0.4137(13) 0.6635(8) 0.041(3) Uani 1 1 d . . . . .
C12 C 0.5509(19) 0.4107(16) 0.7993(10) 0.059(5) Uani 1 1 d . . . . .
C13 C 0.3700(15) 0.2067(15) 0.2310(8) 0.045(4) Uani 1 1 d . . . . .
H13A H 0.431397 0.270922 0.237032 0.054 Uiso 1 1 calc R . . . .
H13B H 0.350073 0.163488 0.280123 0.054 Uiso 1 1 calc R . . . .
C14 C 0.5265(17) 0.4885(16) 0.7327(10) 0.054(4) Uani 1 1 d . . . . .
H14 H 0.451407 0.538991 0.734100 0.065 Uiso 1 1 calc R . . . .
C15 C 0.6094(16) 0.4879(14) 0.6710(11) 0.052(4) Uani 1 1 d . . . . .
H15 H 0.593355 0.541209 0.630157 0.062 Uiso 1 1 calc R . . . .
C16 C 0.8951(15) 0.3660(15) 0.4647(9) 0.047(4) Uani 1 1 d . . . . .
H16A H 0.982206 0.357099 0.482597 0.057 Uiso 1 1 calc R . . . .
H16B H 0.883921 0.449706 0.445652 0.057 Uiso 1 1 calc R . . . .
C20 C 0.6498(15) 0.2728(18) 0.4358(9) 0.053(4) Uani 1 1 d . . . . .
H20A H 0.574470 0.219830 0.447803 0.064 Uiso 1 1 calc R . . . .
H20B H 0.634513 0.323400 0.390681 0.064 Uiso 1 1 calc R . . . .
C24 C 0.8843(15) 0.2792(14) 0.4006(9) 0.045(4) Uani 1 1 d . . . . .
H24A H 0.874076 0.326264 0.353357 0.054 Uiso 1 1 calc R . . . .
H24B H 0.965076 0.230178 0.393035 0.054 Uiso 1 1 calc R . . . .
C27 C 0.661(2) 0.3355(16) 0.7904(9) 0.058(5) Uani 1 1 d . . . . .
H27 H 0.677837 0.281228 0.830552 0.070 Uiso 1 1 calc R . . . .
C38 C 0.4694(15) 0.1890(17) 0.1017(10) 0.054(4) Uani 1 1 d . . . . .
H38A H 0.500437 0.131819 0.063339 0.065 Uiso 1 1 calc R . . . .
H38B H 0.541966 0.242449 0.107652 0.065 Uiso 1 1 calc R . . . .
C51 C 0.1066(14) 0.2870(14) 0.0908(9) 0.046(4) Uani 1 1 d . . . . .
H51A H 0.098894 0.252325 0.042098 0.055 Uiso 1 1 calc R . . . .
H51B H 0.028025 0.265484 0.124693 0.055 Uiso 1 1 calc R . . . .
C1 C 0.1723(15) 0.4785(16) 0.0124(9) 0.049(4) Uani 1 1 d . . . . .
H1 H 0.208109 0.429677 -0.026471 0.059 Uiso 1 1 calc R . . . .
C2 C 0.2418(15) 0.2629(14) 0.2041(9) 0.046(4) Uani 1 1 d . . . . .
H2A H 0.166079 0.233118 0.237531 0.056 Uiso 1 1 calc R . . . .
H2B H 0.243099 0.350974 0.206384 0.056 Uiso 1 1 calc R . . . .
C3 C 0.2166(16) 0.0938(13) 0.1229(10) 0.045(4) Uani 1 1 d . . . . .
H3A H 0.220627 0.069647 0.070641 0.055 Uiso 1 1 calc R . . . .
H3B H 0.132313 0.068600 0.149621 0.055 Uiso 1 1 calc R . . . .
C6 C 0.3337(18) 0.0321(15) 0.1629(12) 0.062(5) Uani 1 1 d . . . . .
H6A H 0.299353 -0.005819 0.211752 0.074 Uiso 1 1 calc R . . . .
H6B H 0.374972 -0.031177 0.131602 0.074 Uiso 1 1 calc R . . . .
C8 C 0.1112(14) 0.4261(13) 0.0792(8) 0.039(3) Uani 1 1 d . . . . .
C17 C 0.0511(15) 0.4992(16) 0.1348(10) 0.049(4) Uani 1 1 d . . . . .
H17 H 0.008450 0.464425 0.179731 0.059 Uiso 1 1 calc R . . . .
C19 C 0.8111(18) 0.2053(12) 0.5552(9) 0.048(4) Uani 1 1 d . . . . .
H19A H 0.900762 0.192392 0.568792 0.057 Uiso 1 1 calc R . . . .
H19B H 0.749825 0.184786 0.599796 0.057 Uiso 1 1 calc R . . . .
C21 C 0.1801(16) 0.6046(16) 0.0033(10) 0.053(4) Uani 1 1 d . . . . .
H21 H 0.225754 0.639361 -0.040768 0.064 Uiso 1 1 calc R . . . .
C0AA C 0.126(3) 0.818(2) 0.0453(15) 0.089(7) Uani 1 1 d . . . . .
H0AA H 0.055784 0.845691 0.016047 0.134 Uiso 1 1 calc GR . . . .
H0AB H 0.209988 0.840082 0.017875 0.134 Uiso 1 1 calc GR . . . .
H0AC H 0.116415 0.855685 0.093538 0.134 Uiso 1 1 calc GR . . . .
C2AA C 0.459(3) 0.422(2) 0.8746(13) 0.101(9) Uani 1 1 d . . . . .
H2AA H 0.496070 0.478084 0.905953 0.151 Uiso 1 1 calc GR . . . .
H2AB H 0.452137 0.342977 0.901227 0.151 Uiso 1 1 calc GR . . . .
H2AC H 0.373033 0.450188 0.863417 0.151 Uiso 1 1 calc GR . . . .
C1AA C 0.0553(18) 0.6258(16) 0.1228(11) 0.058(4) Uani 1 1 d . . . . .
H1AA H 0.011831 0.674726 0.159418 0.069 Uiso 1 1 calc R . . . .
C18 C 0.1214(17) 0.6801(16) 0.0586(11) 0.057(5) Uani 1 1 d . . . . .

loop_
_atom_site_aniso_label
_atom_site_aniso_U_11
_atom_site_aniso_U_22
_atom_site_aniso_U_33
_atom_site_aniso_U_23
_atom_site_aniso_U_13
_atom_site_aniso_U_12
I0AA 0.0375(5) 0.0381(5) 0.0467(6) 0.0081(4) -0.0053(4) -0.0047(4)
I2 0.0351(5) 0.0430(6) 0.0531(6) 0.0116(4) -0.0005(4) -0.0035(4)
I3 0.0416(6) 0.0456(6) 0.0647(7) 0.0051(5) -0.0092(5) 0.0120(5)
I5 0.0893(9) 0.0484(7) 0.0457(6) -0.0101(5) -0.0116(6) 0.0122(6)
I6 0.0854(9) 0.0338(6) 0.0676(7) 0.0011(5) -0.0096(6) 0.0052(6)
Cu7 0.0420(10) 0.0455(11) 0.0495(11) -0.0026(8) -0.0070(8) -0.0025(8)
Cu8 0.0464(11) 0.0427(11) 0.0516(11) 0.0017(8) -0.0122(9) 0.0041(9)
Cu9 0.128(2) 0.0504(14) 0.0667(15) 0.0034(11) -0.0244(15) 0.0174(14)
N2 0.029(6) 0.033(6) 0.045(7) -0.001(5) -0.002(5) -0.006(5)
N3 0.027(6) 0.028(6) 0.034(6) 0.003(4) -0.008(4) 0.000(4)
C4 0.037(8) 0.018(6) 0.056(9) -0.004(6) -0.004(6) -0.001(6)
C5 0.026(7) 0.044(9) 0.067(10) 0.002(7) -0.017(7) 0.000(6)
N6 0.043(7) 0.028(6) 0.041(6) -0.002(5) -0.009(5) -0.008(5)
C7 0.061(11) 0.053(11) 0.065(11) -0.009(8) -0.033(9) 0.011(8)
N8 0.032(6) 0.031(6) 0.050(7) 0.012(5) -0.006(5) -0.003(5)
C9 0.032(7) 0.030(7) 0.046(8) -0.002(6) -0.005(6) -0.007(6)
C10 0.089(13) 0.033(9) 0.049(9) 0.013(7) -0.022(9) -0.004(8)
C11 0.039(8) 0.033(8) 0.050(9) -0.007(6) 0.001(7) -0.007(6)
C12 0.070(12) 0.041(9) 0.066(11) -0.018(8) 0.010(9) -0.030(9)
C13 0.041(8) 0.057(10) 0.039(8) -0.009(7) -0.011(7) 0.012(7)
C14 0.050(10) 0.047(10) 0.064(11) -0.011(8) 0.005(8) 0.008(8)
C15 0.042(9) 0.035(9) 0.078(12) 0.000(8) -0.006(8) -0.004(7)
C16 0.039(8) 0.049(9) 0.052(9) 0.010(7) -0.003(7) -0.013(7)
C20 0.031(8) 0.084(13) 0.045(9) -0.010(8) -0.005(7) 0.019(8)
C24 0.039(8) 0.046(9) 0.050(9) -0.003(7) 0.004(7) -0.017(7)
C27 0.086(14) 0.049(10) 0.040(9) 0.006(7) -0.006(9) 0.001(9)
C38 0.026(8) 0.072(12) 0.062(10) 0.021(9) -0.004(7) 0.002(7)
C51 0.027(7) 0.050(9) 0.061(10) -0.005(8) -0.004(7) -0.007(7)
C1 0.040(9) 0.066(11) 0.041(8) 0.010(8) -0.005(7) 0.000(8)
C2 0.042(9) 0.037(9) 0.057(10) 0.008(7) 0.001(7) 0.005(7)
C3 0.047(9) 0.025(7) 0.064(10) -0.005(7) 0.000(7) -0.010(6)
C6 0.061(11) 0.034(9) 0.089(13) 0.015(9) -0.008(10) -0.004(8)
C8 0.037(8) 0.034(8) 0.045(8) -0.002(6) -0.008(6) -0.002(6)
C17 0.030(8) 0.055(10) 0.062(10) 0.007(8) 0.000(7) -0.011(7)
C19 0.065(10) 0.018(7) 0.058(9) 0.009(6) -0.003(8) 0.008(7)
C21 0.044(9) 0.053(11) 0.061(10) 0.019(8) -0.008(8) 0.006(8)
C0AA 0.095(17) 0.062(13) 0.114(18) 0.020(12) -0.041(15) -0.016(12)
C2AA 0.12(2) 0.086(17) 0.089(16) -0.025(13) 0.052(15) -0.040(15)
C1AA 0.051(10) 0.047(10) 0.076(12) -0.008(9) -0.012(9) 0.000(8)
C18 0.044(9) 0.043(9) 0.087(13) 0.015(9) -0.031(9) -0.013(8)

loop_
_atom_type_symbol
_atom_type_description
_atom_type_scat_dispersion_real
_atom_type_scat_dispersion_imag
_atom_type_scat_source
C C 0.0033 0.0016 'International Tables Vol C Tables 4.2.6.8 and 6.1.1.4'
H H 0.0000 0.0000 'International Tables Vol C Tables 4.2.6.8 and 6.1.1.4'
Cu Cu 0.3201 1.2651 'International Tables Vol C Tables 4.2.6.8 and 6.1.1.4'
I I -0.4742 1.8119 'International Tables Vol C Tables 4.2.6.8 and 6.1.1.4'
N N 0.0061 0.0033 'International Tables Vol C Tables 4.2.6.8 and 6.1.1.4'

loop_
_geom_angle_atom_site_label_1
_geom_angle_atom_site_label_2
_geom_angle_atom_site_label_3
_geom_angle
_geom_angle_site_symmetry_1
_geom_angle_site_symmetry_3
_geom_angle_publ_flag
Cu7 I0AA Cu8 59.42(6) . . ?
Cu7 I2 Cu9 59.47(7) . . ?
Cu8 I2 Cu7 59.52(6) . . ?
Cu8 I2 Cu9 57.94(6) . . ?
Cu7 I3 Cu9 64.68(8) . . ?
Cu9 I5 Cu8 64.24(8) . . ?
I0AA Cu7 I2 115.19(7) . . ?
I0AA Cu7 Cu9 104.07(8) . . ?
I2 Cu7 Cu9 66.79(9) . . ?
I3 Cu7 I0AA 106.66(7) . . ?
I3 Cu7 I2 117.07(8) . . ?
I3 Cu7 Cu8 110.96(8) . . ?
I3 Cu7 Cu9 58.73(8) . . ?
Cu8 Cu7 I0AA 60.66(6) . . ?
Cu8 Cu7 I2 60.23(6) . . ?
Cu8 Cu7 Cu9 60.72(8) . . ?
N8 Cu7 I0AA 100.7(3) . . ?
N8 Cu7 I2 108.6(3) . . ?
N8 Cu7 I3 107.1(3) . . ?
N8 Cu7 Cu8 141.0(3) . . ?
N8 Cu7 Cu9 154.3(3) . . ?
I0AA Cu8 Cu9 105.34(9) . . ?
I2 Cu8 I0AA 114.53(7) . . ?
I2 Cu8 Cu9 67.76(8) . . ?
I5 Cu8 I0AA 109.63(8) . . ?
I5 Cu8 I2 116.25(8) . . ?
I5 Cu8 Cu7 113.37(9) . . ?
I5 Cu8 Cu9 57.67(7) . . ?
Cu7 Cu8 I0AA 59.91(6) . . ?
Cu7 Cu8 I2 60.25(6) . . ?
Cu7 Cu8 Cu9 63.22(8) . . ?
N6 Cu8 I0AA 100.0(3) . . ?
N6 Cu8 I2 105.9(3) . . ?
N6 Cu8 I5 109.0(3) . . ?
N6 Cu8 Cu7 137.1(3) . . ?
N6 Cu8 Cu9 154.2(3) . . ?
I3 Cu9 I2 103.88(9) . . ?
I3 Cu9 Cu7 56.59(7) . . ?
I3 Cu9 Cu8 105.13(10) . . ?
I5 Cu9 I2 105.05(10) . . ?
I5 Cu9 I3 121.57(12) . . ?
I5 Cu9 I6 118.41(11) . . ?
I5 Cu9 Cu7 107.47(9) . . ?
I5 Cu9 Cu8 58.09(7) . . ?
I6 Cu9 I2 101.51(10) . . ?
I6 Cu9 I3 103.73(10) . . ?
I6 Cu9 Cu7 132.79(11) . . ?
I6 Cu9 Cu8 146.09(15) . . ?
Cu7 Cu9 I2 53.75(7) . . ?
Cu8 Cu9 I2 54.29(7) . . ?
Cu8 Cu9 Cu7 56.06(7) . . ?
C9 N2 C51 110.9(10) . . ?
C2 N2 C9 109.0(10) . . ?
C2 N2 C51 114.2(11) . . ?
C2 N2 C3 108.9(11) . . ?
C3 N2 C9 107.0(11) . . ?
C3 N2 C51 106.5(11) . . ?
C5 N3 C4 112.6(11) . . ?
C5 N3 C16 109.5(11) . . ?
C5 N3 C19 110.1(11) . . ?
C16 N3 C4 106.7(10) . . ?
C16 N3 C19 107.3(11) . . ?
C19 N3 C4 110.4(10) . . ?
C11 C4 N3 117.3(11) . . ?
N3 C5 C20 108.9(12) . . ?
C13 N6 Cu8 108.8(8) . . ?
C38 N6 Cu8 107.3(9) . . ?
C38 N6 C13 109.1(13) . . ?
C6 N6 Cu8 115.1(10) . . ?
C6 N6 C13 107.9(13) . . ?
C6 N6 C38 108.5(13) . . ?
C27 C7 C11 120.2(17) . . ?
C10 N8 Cu7 111.2(9) . . ?
C20 N8 Cu7 113.3(9) . . ?
C20 N8 C10 106.1(13) . . ?
C20 N8 C24 109.1(13) . . ?
C24 N8 Cu7 108.3(9) . . ?
C24 N8 C10 108.8(12) . . ?
C38 C9 N2 108.7(11) . . ?
N8 C10 C19 111.9(12) . . ?
C7 C11 C4 120.9(15) . . ?
C15 C11 C4 120.9(15) . . ?
C15 C11 C7 117.9(16) . . ?
C14 C12 C2AA 120(2) . . ?
C27 C12 C14 115.5(16) . . ?
C27 C12 C2AA 125(2) . . ?
N6 C13 C2 110.3(12) . . ?
C15 C14 C12 120.3(17) . . ?
C14 C15 C11 123.3(17) . . ?
N3 C16 C24 109.6(11) . . ?
N8 C20 C5 112.2(12) . . ?
N8 C24 C16 110.7(12) . . ?
C7 C27 C12 122.7(17) . . ?
N6 C38 C9 112.4(12) . . ?
C8 C51 N2 113.5(11) . . ?
C8 C1 C21 119.6(16) . . ?
N2 C2 C13 110.2(12) . . ?
N2 C3 C6 108.1(12) . . ?
N6 C6 C3 110.9(12) . . ?
C1 C8 C51 119.9(14) . . ?
C1 C8 C17 119.9(15) . . ?
C17 C8 C51 120.1(13) . . ?
C8 C17 C1AA 119.3(15) . . ?
C10 C19 N3 108.9(12) . . ?
C1 C21 C18 121.5(15) . . ?
C18 C1AA C17 121.9(18) . . ?
C21 C18 C0AA 120.2(18) . . ?
C1AA C18 C21 117.7(16) . . ?
C1AA C18 C0AA 122(2) . . ?

loop_
_geom_bond_atom_site_label_1
_geom_bond_atom_site_label_2
_geom_bond_distance
_geom_bond_site_symmetry_2
_geom_bond_publ_flag
I0AA Cu7 2.650(2) . ?
I0AA Cu8 2.670(2) . ?
I2 Cu7 2.656(2) . ?
I2 Cu8 2.656(2) . ?
I2 Cu9 3.027(3) . ?
I3 Cu7 2.620(2) . ?
I3 Cu9 2.683(3) . ?
I5 Cu8 2.612(2) . ?
I5 Cu9 2.601(3) . ?
I6 Cu9 2.652(3) . ?
Cu7 Cu8 2.637(3) . ?
Cu7 Cu9 2.837(3) . ?
Cu7 N8 2.144(12) . ?
Cu8 Cu9 2.772(3) . ?
Cu8 N6 2.173(12) . ?
N2 C9 1.519(17) . ?
N2 C51 1.538(19) . ?
N2 C2 1.49(2) . ?
N2 C3 1.507(18) . ?
N3 C4 1.530(17) . ?
N3 C5 1.460(16) . ?
N3 C16 1.496(18) . ?
N3 C19 1.510(17) . ?
C4 C11 1.49(2) . ?
C5 C20 1.53(2) . ?
N6 C13 1.483(19) . ?
N6 C38 1.473(19) . ?
N6 C6 1.45(2) . ?
C7 C11 1.40(2) . ?
C7 C27 1.33(3) . ?
N8 C10 1.488(18) . ?
N8 C20 1.461(19) . ?
N8 C24 1.480(17) . ?
C9 C38 1.51(2) . ?
C10 C19 1.51(2) . ?
C11 C15 1.35(2) . ?
C12 C14 1.45(3) . ?
C12 C27 1.37(3) . ?
C12 C2AA 1.55(3) . ?
C13 C2 1.54(2) . ?
C14 C15 1.30(2) . ?
C16 C24 1.53(2) . ?
C51 C8 1.53(2) . ?
C1 C8 1.38(2) . ?
C1 C21 1.39(2) . ?
C3 C6 1.57(2) . ?
C8 C17 1.38(2) . ?
C17 C1AA 1.40(2) . ?
C21 C18 1.39(3) . ?
C0AA C18 1.52(3) . ?
C1AA C18 1.37(3) . ?

loop_
_geom_torsion_atom_site_label_1
_geom_torsion_atom_site_label_2
_geom_torsion_atom_site_label_3
_geom_torsion_atom_site_label_4
_geom_torsion
_geom_torsion_site_symmetry_1
_geom_torsion_site_symmetry_2
_geom_torsion_site_symmetry_3
_geom_torsion_site_symmetry_4
_geom_torsion_publ_flag
Cu7 N8 C10 C19 173.4(12) . . . . ?
Cu7 N8 C20 C5 -180.0(11) . . . . ?
Cu7 N8 C24 C16 179.0(10) . . . . ?
Cu8 N6 C13 C2 179.6(10) . . . . ?
Cu8 N6 C38 C9 -170.1(11) . . . . ?
Cu8 N6 C6 C3 -171.8(11) . . . . ?
N2 C9 C38 N6 -9.5(18) . . . . ?
N2 C51 C8 C1 87.2(17) . . . . ?
N2 C51 C8 C17 -94.5(16) . . . . ?
N2 C3 C6 N6 -11.8(19) . . . . ?
N3 C4 C11 C7 93.0(17) . . . . ?
N3 C4 C11 C15 -92.7(16) . . . . ?
N3 C5 C20 N8 2.1(19) . . . . ?
N3 C16 C24 N8 3.3(18) . . . . ?
C4 N3 C5 C20 176.4(12) . . . . ?
C4 N3 C16 C24 176.5(12) . . . . ?
C4 N3 C19 C10 179.8(13) . . . . ?
C4 C11 C15 C14 -176.8(15) . . . . ?
C5 N3 C4 C11 57.6(16) . . . . ?
C5 N3 C16 C24 -61.4(16) . . . . ?
C5 N3 C19 C10 54.9(17) . . . . ?
N6 C13 C2 N2 -8.9(17) . . . . ?
C7 C11 C15 C14 -2(2) . . . . ?
N8 C10 C19 N3 7(2) . . . . ?
C9 N2 C51 C8 -57.0(16) . . . . ?
C9 N2 C2 C13 -52.8(15) . . . . ?
C9 N2 C3 C6 65.9(15) . . . . ?
C10 N8 C20 C5 57.8(17) . . . . ?
C10 N8 C24 C16 -60.0(17) . . . . ?
C11 C7 C27 C12 -3(3) . . . . ?
C12 C14 C15 C11 3(3) . . . . ?
C13 N6 C38 C9 -52.3(17) . . . . ?
C13 N6 C6 C3 66.5(17) . . . . ?
C14 C12 C27 C7 3(3) . . . . ?
C16 N3 C4 C11 177.8(13) . . . . ?
C16 N3 C5 C20 57.9(16) . . . . ?
C16 N3 C19 C10 -64.3(16) . . . . ?
C20 N8 C10 C19 -63.1(18) . . . . ?
C20 N8 C24 C16 55.3(16) . . . . ?
C24 N8 C10 C19 54.2(19) . . . . ?
C24 N8 C20 C5 -59.3(17) . . . . ?
C27 C7 C11 C4 176.7(15) . . . . ?
C27 C7 C11 C15 2(2) . . . . ?
C27 C12 C14 C15 -3(2) . . . . ?
C38 N6 C13 C2 62.8(16) . . . . ?
C38 N6 C6 C3 -51.6(18) . . . . ?
C51 N2 C9 C38 -170.0(13) . . . . ?
C51 N2 C2 C13 -177.4(12) . . . . ?
C51 N2 C3 C6 -175.4(13) . . . . ?
C51 C8 C17 C1AA -179.4(14) . . . . ?
C1 C8 C17 C1AA -1(2) . . . . ?
C1 C21 C18 C0AA -177.2(16) . . . . ?
C1 C21 C18 C1AA 0(2) . . . . ?
C2 N2 C9 C38 63.5(15) . . . . ?
C2 N2 C51 C8 66.6(15) . . . . ?
C2 N2 C3 C6 -51.8(15) . . . . ?
C3 N2 C9 C38 -54.2(15) . . . . ?
C3 N2 C51 C8 -173.1(12) . . . . ?
C3 N2 C2 C13 63.6(15) . . . . ?
C6 N6 C13 C2 -54.9(16) . . . . ?
C6 N6 C38 C9 65.0(18) . . . . ?
C8 C1 C21 C18 -3(2) . . . . ?
C8 C17 C1AA C18 -2(2) . . . . ?
C17 C1AA C18 C21 3(2) . . . . ?
C17 C1AA C18 C0AA -179.9(17) . . . . ?
C19 N3 C4 C11 -65.9(16) . . . . ?
C19 N3 C5 C20 -59.9(16) . . . . ?
C19 N3 C16 C24 58.1(15) . . . . ?
C21 C1 C8 C51 -177.7(14) . . . . ?
C21 C1 C8 C17 4(2) . . . . ?
C2AA C12 C14 C15 174.0(17) . . . . ?
C2AA C12 C27 C7 -173.9(18) . . . . ?

loop_
_smtbx_masks_void_nr
_smtbx_masks_void_average_x
_smtbx_masks_void_average_y
_smtbx_masks_void_average_z
_smtbx_masks_void_volume
_smtbx_masks_void_count_electrons
_smtbx_masks_void_content
1 0.247 0.217 0.465 78.2 69.5 ?
2 -0.247 0.783 0.535 78.2 68.7 ?
